data_7109056
loop_
_publ_author_name
'Manuel Alcarazo'
'Karin Radkowski'
'Gerlinde Mehler'
'Richard Goddard'
'Alois Furstner'

_publ_section_title
;
 Chiral heterobimetallic complexes of carbodiphosphoranes and
 phosphinidene_carbene adducts
;
_journal_name_full Chem.Commun.
_journal_page_first 3140
_journal_paper_doi 10.1039/c3cc40382c
_journal_volume 49
_journal_year 2013
_chemical_compound_source dichloromethane,diethylether
_chemical_formula_moiety 'C30 H51 Au2 Cl2 N2 P, C4 H10 O'
_chemical_formula_sum 'C34 H61 Au2 Cl2 N2 O P'
_chemical_formula_weight 1009.65
_chemical_name_systematic
;
(mu-2-(2,3-bis(diisopropylamino)cycloprop-1(3)-en-2-ylium-1-yl-
(2,4,6-triisopropyl-phenyl)-phosphanide)-dichloro-di-gold
diethylether solute
;
_space_group_IT_number 14
_symmetry_cell_setting monoclinic
_symmetry_Int_Tables_number 14
_symmetry_space_group_name_Hall '-P 2yn'
_symmetry_space_group_name_H-M 'P 1 21/n 1'
_atom_sites_solution_hydrogens geom
_atom_sites_solution_primary direct
_atom_sites_solution_secondary difmap
_audit_block_code MEG-GL-051-03_7819
_audit_creation_date 2012-12-07
_cell_angle_alpha 90.00
_cell_angle_beta 96.719(2)
_cell_angle_gamma 90.00
_cell_formula_units_Z 4
_cell_length_a 12.2004(15)
_cell_length_b 18.010(2)
_cell_length_c 17.840(2)
_cell_measurement_reflns_used 9130
_cell_measurement_temperature 100
_cell_measurement_theta_max 30.9659
_cell_measurement_theta_min 2.4244
_cell_volume 3893.0(8)
_computing_cell_refinement 'SAINT software (Bruker AXS, 2004)'
_computing_data_collection 'APEX2 (Bruker AXS, 2008)'
_computing_data_reduction 'SAINT software (Bruker AXS, 2004)'
_computing_molecular_graphics 'DIAMOND (Crystal Impact GbR, 2005)'
_computing_structure_refinement 'SHELXL-97 (G. M. Sheldrick, 2008)'
_computing_structure_solution 'SHELXS-97 (G. M. Sheldrick, 2008)'
_diffrn_ambient_temperature 100
_diffrn_detector_area_resol_mean 66.67
_diffrn_measured_fraction_theta_full 0.997
_diffrn_measured_fraction_theta_max 0.997
_diffrn_measurement_device_type 'Bruker-AXS Kappa Mach3 APEX-II'
_diffrn_measurement_method 'CCD \f- and \w-scans'
_diffrn_radiation_monochromator 'Incoatec Helios mirrors'
_diffrn_radiation_source '0.2 x 2mm^2^ focus rotating anode'
_diffrn_radiation_type Mo-K\a
_diffrn_radiation_wavelength 0.71073
_diffrn_reflns_av_R_equivalents 0.0279
_diffrn_reflns_av_sigmaI/netI 0.0139
_diffrn_reflns_limit_h_max 17
_diffrn_reflns_limit_h_min -17
_diffrn_reflns_limit_k_max 26
_diffrn_reflns_limit_k_min -26
_diffrn_reflns_limit_l_max 25
_diffrn_reflns_limit_l_min -25
_diffrn_reflns_number 112428
_diffrn_reflns_theta_full 31.02
_diffrn_reflns_theta_max 31.02
_diffrn_reflns_theta_min 1.61
_diffrn_standards_decay_% 0
_diffrn_standards_interval_count 0
_diffrn_standards_interval_time 0
_diffrn_standards_number 0
_exptl_absorpt_coefficient_mu 7.733
_exptl_absorpt_correction_T_max 0.67230
_exptl_absorpt_correction_T_min 0.35063
_exptl_absorpt_correction_type gaussian
_exptl_absorpt_process_details 'SADABS (Bruker AXS, 2008)'
_exptl_crystal_colour colourless
_exptl_crystal_density_diffrn 1.723
_exptl_crystal_description prism
_exptl_crystal_F_000 1976
_exptl_crystal_size_max 0.11
_exptl_crystal_size_mid 0.10
_exptl_crystal_size_min 0.06
_refine_diff_density_max 1.925
_refine_diff_density_min -1.218
_refine_diff_density_rms 0.084
_refine_ls_extinction_method none
_refine_ls_goodness_of_fit_ref 1.029
_refine_ls_hydrogen_treatment constr
_refine_ls_matrix_type full
_refine_ls_number_parameters 395
_refine_ls_number_reflns 12388
_refine_ls_number_restraints 0
_refine_ls_restrained_S_all 1.029
_refine_ls_R_factor_all 0.0191
_refine_ls_R_factor_gt 0.0148
_refine_ls_shift/su_max 0.009
_refine_ls_shift/su_mean 0.000
_refine_ls_structure_factor_coef Fsqd
_refine_ls_weighting_details 'calc w=1/[\s^2^(Fo^2^)+(0.0146P)^2^+3.7346P] where P=(Fo^2^+2Fc^2^)/3'
_refine_ls_weighting_scheme calc
_refine_ls_wR_factor_gt 0.0336
_refine_ls_wR_factor_ref 0.0351
_reflns_number_gt 11258
_reflns_number_total 12388
_reflns_threshold_expression >2sigma(I)
_cod_data_source_file c3cc40382c.txt
_cod_data_source_block 9
_cod_original_cell_volume 3893.2(8)
_cod_original_sg_symbol_Hall '-p 2yn'
_cod_original_sg_symbol_H-M 'p 21/n'
_cod_database_code 7109056

loop_
_symmetry_equiv_pos_as_xyz
'x, y, z'
'-x+1/2, y+1/2, -z+1/2'
'-x, -y, -z'
'x-1/2, -y-1/2, z-1/2'

loop_
_atom_site_label
_atom_site_type_symbol
_atom_site_fract_x
_atom_site_fract_y
_atom_site_fract_z
_atom_site_U_iso_or_equiv
_atom_site_adp_type
_atom_site_occupancy
_atom_site_symmetry_multiplicity
_atom_site_calc_flag
_atom_site_refinement_flags
Au1 Au 0.955995(5) 0.812616(3) 0.798623(3) 0.01412(2) Uani 1 1 d .
Au2 Au 1.054974(6) 0.618662(3) 0.788753(3) 0.01628(2) Uani 1 1 d .
C1 C 0.90778(14) 0.71914(9) 0.65411(9) 0.0136(3) Uani 1 1 d .
C2 C 0.84810(13) 0.75916(9) 0.59735(9) 0.0133(3) Uani 1 1 d .
C3 C 0.81065(14) 0.68879(9) 0.61858(9) 0.0143(3) Uani 1 1 d .
C4 C 0.75698(15) 0.56822(9) 0.66287(10) 0.0188(3) Uani 1 1 d .
H4 H 0.6930 0.5341 0.6495 0.023 Uiso 1 1 calc R
C5 C 0.86037(16) 0.52590(10) 0.64829(11) 0.0229(4) Uani 1 1 d .
H5A H 0.8634 0.4786 0.6757 0.034 Uiso 1 1 calc R
H5B H 0.9258 0.5555 0.6657 0.034 Uiso 1 1 calc R
H5C H 0.8585 0.5163 0.5941 0.034 Uiso 1 1 calc R
C6 C 0.75567(17) 0.58997(11) 0.74501(11) 0.0251(4) Uani 1 1 d .
H6A H 0.8164 0.6245 0.7599 0.038 Uiso 1 1 calc R
H6B H 0.7646 0.5455 0.7767 0.038 Uiso 1 1 calc R
H6C H 0.6852 0.6140 0.7513 0.038 Uiso 1 1 calc R
C7 C 0.64019(15) 0.63538(10) 0.55541(10) 0.0188(3) Uani 1 1 d .
H7 H 0.6368 0.6852 0.5306 0.023 Uiso 1 1 calc R
C8 C 0.65285(17) 0.57759(12) 0.49476(11) 0.0267(4) Uani 1 1 d .
H8A H 0.5900 0.5808 0.4553 0.040 Uiso 1 1 calc R
H8B H 0.6553 0.5279 0.5173 0.040 Uiso 1 1 calc R
H8C H 0.7214 0.5868 0.4726 0.040 Uiso 1 1 calc R
C9 C 0.53354(16) 0.62513(11) 0.59128(12) 0.0250(4) Uani 1 1 d .
H9A H 0.5326 0.5755 0.6138 0.037 Uiso 1 1 calc R
H9B H 0.4701 0.6305 0.5525 0.037 Uiso 1 1 calc R
H9C H 0.5294 0.6628 0.6305 0.037 Uiso 1 1 calc R
C10 C 0.75700(14) 0.84042(10) 0.49709(10) 0.0178(3) Uani 1 1 d .
H10 H 0.7794 0.8882 0.4746 0.021 Uiso 1 1 calc R
C11 C 0.75161(16) 0.78263(11) 0.43510(10) 0.0233(4) Uani 1 1 d .
H11A H 0.6962 0.7974 0.3935 0.035 Uiso 1 1 calc R
H11B H 0.7313 0.7345 0.4551 0.035 Uiso 1 1 calc R
H11C H 0.8239 0.7786 0.4165 0.035 Uiso 1 1 calc R
C12 C 0.64676(15) 0.85439(11) 0.52615(11) 0.0234(4) Uani 1 1 d .
H12A H 0.6190 0.8079 0.5452 0.035 Uiso 1 1 calc R
H12B H 0.5939 0.8733 0.4850 0.035 Uiso 1 1 calc R
H12C H 0.6562 0.8910 0.5670 0.035 Uiso 1 1 calc R
C13 C 0.93116(14) 0.87774(9) 0.58370(10) 0.0170(3) Uani 1 1 d .
H13 H 0.9811 0.8552 0.6261 0.020 Uiso 1 1 calc R
C14 C 1.00097(16) 0.89474(11) 0.52081(12) 0.0258(4) Uani 1 1 d .
H14A H 1.0617 0.9278 0.5399 0.039 Uiso 1 1 calc R
H14B H 0.9552 0.9190 0.4790 0.039 Uiso 1 1 calc R
H14C H 1.0311 0.8484 0.5029 0.039 Uiso 1 1 calc R
C15 C 0.88039(17) 0.94670(10) 0.61453(12) 0.0255(4) Uani 1 1 d .
H15A H 0.8301 0.9700 0.5745 0.038 Uiso 1 1 calc R
H15B H 0.9390 0.9818 0.6326 0.038 Uiso 1 1 calc R
H15C H 0.8393 0.9328 0.6564 0.038 Uiso 1 1 calc R
C16 C 1.13435(13) 0.75371(9) 0.66956(9) 0.0130(3) Uani 1 1 d .
C17 C 1.14810(14) 0.71419(9) 0.60278(9) 0.0140(3) Uani 1 1 d .
C18 C 1.22052(14) 0.74144(9) 0.55413(9) 0.0160(3) Uani 1 1 d .
H18 H 1.2286 0.7149 0.5091 0.019 Uiso 1 1 calc R
C19 C 1.28102(14) 0.80609(9) 0.56966(9) 0.0151(3) Uani 1 1 d .
C20 C 1.27360(14) 0.84051(9) 0.63869(9) 0.0157(3) Uani 1 1 d .
H20 H 1.3182 0.8829 0.6516 0.019 Uiso 1 1 calc R
C21 C 1.20351(13) 0.81551(9) 0.68980(9) 0.0136(3) Uani 1 1 d .
C22 C 1.21029(14) 0.85617(9) 0.76516(9) 0.0158(3) Uani 1 1 d .
H22 H 1.1672 0.8270 0.7994 0.019 Uiso 1 1 calc R
C23 C 1.33022(15) 0.86114(11) 0.80246(10) 0.0216(3) Uani 1 1 d .
H23A H 1.3714 0.8960 0.7742 0.032 Uiso 1 1 calc R
H23B H 1.3646 0.8120 0.8024 0.032 Uiso 1 1 calc R
H23C H 1.3311 0.8786 0.8546 0.032 Uiso 1 1 calc R
C24 C 1.15951(16) 0.93388(10) 0.75630(11) 0.0216(3) Uani 1 1 d .
H24A H 1.0827 0.9300 0.7334 0.032 Uiso 1 1 calc R
H24B H 1.2014 0.9640 0.7238 0.032 Uiso 1 1 calc R
H24C H 1.1619 0.9574 0.8060 0.032 Uiso 1 1 calc R
C25 C 1.35354(14) 0.84084(10) 0.51564(9) 0.0166(3) Uani 1 1 d .
H25 H 1.4231 0.8577 0.5461 0.020 Uiso 1 1 calc R
C26 C 1.29716(16) 0.90946(10) 0.47787(11) 0.0222(4) Uani 1 1 d .
H26A H 1.2788 0.9443 0.5167 0.033 Uiso 1 1 calc R
H26B H 1.2295 0.8944 0.4465 0.033 Uiso 1 1 calc R
H26C H 1.3472 0.9336 0.4462 0.033 Uiso 1 1 calc R
C27 C 1.38555(16) 0.78776(11) 0.45555(11) 0.0228(4) Uani 1 1 d .
H27A H 1.3191 0.7719 0.4233 0.034 Uiso 1 1 calc R
H27B H 1.4225 0.7442 0.4799 0.034 Uiso 1 1 calc R
H27C H 1.4357 0.8129 0.4248 0.034 Uiso 1 1 calc R
C28 C 1.09367(15) 0.63978(9) 0.58256(10) 0.0165(3) Uani 1 1 d .
H28 H 1.0394 0.6302 0.6193 0.020 Uiso 1 1 calc R
C29 C 1.17998(18) 0.57780(11) 0.59209(13) 0.0296(4) Uani 1 1 d .
H29A H 1.2183 0.5791 0.6435 0.044 Uiso 1 1 calc R
H29B H 1.2334 0.5849 0.5558 0.044 Uiso 1 1 calc R
H29C H 1.1434 0.5296 0.5831 0.044 Uiso 1 1 calc R
C30 C 1.03004(18) 0.63820(11) 0.50309(11) 0.0251(4) Uani 1 1 d .
H30A H 1.0822 0.6417 0.4654 0.038 Uiso 1 1 calc R
H30B H 0.9787 0.6802 0.4971 0.038 Uiso 1 1 calc R
H30C H 0.9886 0.5916 0.4960 0.038 Uiso 1 1 calc R
C31 C 0.5065(2) 0.67925(13) 0.82423(12) 0.0324(5) Uani 1 1 d .
H31A H 0.4829 0.7105 0.8651 0.039 Uiso 1 1 calc R
H31B H 0.5704 0.6489 0.8454 0.039 Uiso 1 1 calc R
C32 C 0.4125(2) 0.62940(14) 0.79184(16) 0.0435(6) Uani 1 1 d .
H32A H 0.4383 0.5962 0.7540 0.065 Uiso 1 1 calc R
H32B H 0.3516 0.6600 0.7681 0.065 Uiso 1 1 calc R
H32C H 0.3868 0.5998 0.8325 0.065 Uiso 1 1 calc R
C33 C 0.61646(18) 0.77895(13) 0.79137(12) 0.0311(4) Uani 1 1 d .
H33A H 0.6855 0.7547 0.8136 0.037 Uiso 1 1 calc R
H33B H 0.5886 0.8105 0.8304 0.037 Uiso 1 1 calc R
C34 C 0.63750(18) 0.82498(13) 0.72452(12) 0.0297(4) Uani 1 1 d .
H34A H 0.6640 0.7930 0.6860 0.045 Uiso 1 1 calc R
H34B H 0.6933 0.8627 0.7403 0.045 Uiso 1 1 calc R
H34C H 0.5689 0.8493 0.7035 0.045 Uiso 1 1 calc R
Cl1 Cl 0.87555(4) 0.89617(2) 0.87271(3) 0.02484(9) Uani 1 1 d .
Cl2 Cl 1.07851(7) 0.51370(3) 0.86042(3) 0.04511(16) Uani 1 1 d .
N1 N 0.84451(12) 0.82171(8) 0.55930(8) 0.0152(3) Uani 1 1 d .
N2 N 0.73843(12) 0.63477(8) 0.61320(8) 0.0165(3) Uani 1 1 d .
O1 O 0.53628(12) 0.72450(9) 0.76520(8) 0.0279(3) Uani 1 1 d .
P1 P 1.02431(3) 0.72545(2) 0.72634(2) 0.01245(7) Uani 1 1 d .

loop_
_atom_site_aniso_label
_atom_site_aniso_U_11
_atom_site_aniso_U_22
_atom_site_aniso_U_33
_atom_site_aniso_U_23
_atom_site_aniso_U_13
_atom_site_aniso_U_12
Au1 0.01582(3) 0.01169(3) 0.01463(3) -0.00030(2) 0.00081(2) 0.00151(2)
Au2 0.02297(3) 0.01216(3) 0.01319(3) 0.00127(2) -0.00008(2) 0.00471(2)
C1 0.0143(7) 0.0115(6) 0.0150(7) 0.0009(5) 0.0018(6) -0.0005(5)
C2 0.0121(7) 0.0137(7) 0.0139(7) -0.0006(5) 0.0006(5) -0.0006(5)
C3 0.0153(7) 0.0121(7) 0.0156(7) 0.0003(5) 0.0019(6) 0.0001(6)
C4 0.0193(8) 0.0137(7) 0.0233(8) 0.0044(6) 0.0019(6) -0.0037(6)
C5 0.0244(9) 0.0150(7) 0.0288(9) 0.0004(7) 0.0013(7) -0.0003(7)
C6 0.0252(9) 0.0269(9) 0.0238(9) 0.0066(7) 0.0055(7) -0.0007(7)
C7 0.0152(8) 0.0202(8) 0.0199(8) 0.0009(6) -0.0026(6) -0.0043(6)
C8 0.0269(10) 0.0295(10) 0.0226(9) -0.0060(7) -0.0017(7) -0.0041(8)
C9 0.0174(9) 0.0293(10) 0.0277(9) 0.0011(7) 0.0006(7) -0.0041(7)
C10 0.0142(8) 0.0202(8) 0.0182(7) 0.0062(6) -0.0020(6) 0.0011(6)
C11 0.0229(9) 0.0294(9) 0.0165(8) 0.0033(7) -0.0019(7) 0.0005(7)
C12 0.0157(8) 0.0286(9) 0.0255(9) 0.0057(7) 0.0007(7) 0.0041(7)
C13 0.0156(8) 0.0116(7) 0.0228(8) 0.0031(6) -0.0023(6) -0.0017(6)
C14 0.0203(9) 0.0232(9) 0.0346(10) 0.0057(8) 0.0066(8) -0.0039(7)
C15 0.0264(10) 0.0162(8) 0.0334(10) -0.0018(7) 0.0011(8) 0.0009(7)
C16 0.0125(7) 0.0125(7) 0.0134(7) 0.0002(5) -0.0010(5) 0.0018(5)
C17 0.0135(7) 0.0127(7) 0.0152(7) -0.0009(5) -0.0011(6) 0.0002(6)
C18 0.0160(8) 0.0155(7) 0.0162(7) -0.0034(6) 0.0013(6) 0.0005(6)
C19 0.0137(7) 0.0164(7) 0.0149(7) 0.0002(6) 0.0011(6) 0.0009(6)
C20 0.0150(7) 0.0152(7) 0.0165(7) -0.0012(6) 0.0003(6) -0.0022(6)
C21 0.0128(7) 0.0131(7) 0.0143(7) -0.0005(5) -0.0004(5) 0.0007(5)
C22 0.0178(8) 0.0144(7) 0.0149(7) -0.0021(6) 0.0008(6) -0.0024(6)
C23 0.0180(8) 0.0271(9) 0.0186(8) -0.0027(7) -0.0026(6) -0.0031(7)
C24 0.0235(9) 0.0181(8) 0.0231(8) -0.0037(6) 0.0024(7) 0.0006(7)
C25 0.0144(8) 0.0188(7) 0.0165(7) -0.0013(6) 0.0016(6) -0.0030(6)
C26 0.0235(9) 0.0214(8) 0.0219(8) 0.0042(7) 0.0030(7) -0.0008(7)
C27 0.0214(9) 0.0271(9) 0.0206(8) -0.0048(7) 0.0063(7) -0.0030(7)
C28 0.0195(8) 0.0121(7) 0.0179(7) -0.0029(6) 0.0024(6) -0.0019(6)
C29 0.0309(11) 0.0146(8) 0.0430(12) -0.0023(8) 0.0033(9) 0.0038(7)
C30 0.0309(10) 0.0245(9) 0.0191(8) -0.0044(7) -0.0006(7) -0.0086(8)
C31 0.0364(12) 0.0355(11) 0.0268(10) 0.0019(8) 0.0100(9) 0.0098(9)
C32 0.0545(16) 0.0353(12) 0.0436(14) -0.0060(10) 0.0177(12) -0.0089(11)
C33 0.0261(10) 0.0419(12) 0.0246(10) -0.0017(9) -0.0001(8) -0.0004(9)
C34 0.0280(10) 0.0380(11) 0.0238(9) 0.0023(8) 0.0064(8) 0.0009(9)
Cl1 0.0297(2) 0.01920(19) 0.0254(2) -0.00529(16) 0.00222(18) 0.00912(17)
Cl2 0.0893(5) 0.0204(2) 0.0258(2) 0.00931(19) 0.0076(3) 0.0231(3)
N1 0.0129(6) 0.0137(6) 0.0179(6) 0.0038(5) -0.0024(5) -0.0012(5)
N2 0.0155(7) 0.0149(6) 0.0183(7) 0.0014(5) -0.0008(5) -0.0035(5)
O1 0.0281(7) 0.0318(8) 0.0237(7) -0.0015(6) 0.0024(6) 0.0015(6)
P1 0.01357(19) 0.01078(16) 0.01256(17) 0.00066(13) -0.00038(14) 0.00021(14)

loop_
_atom_type_symbol
_atom_type_description
_atom_type_scat_dispersion_real
_atom_type_scat_dispersion_imag
_atom_type_scat_source
C C 0.0033 0.0016 'International Tables Vol C Tables 4.2.6.8 and 6.1.1.4'
H H 0.0000 0.0000 'International Tables Vol C Tables 4.2.6.8 and 6.1.1.4'
Au Au -2.0133 8.8022 'International Tables Vol C Tables 4.2.6.8 and 6.1.1.4'
Cl Cl 0.1484 0.1585 'International Tables Vol C Tables 4.2.6.8 and 6.1.1.4'
N N 0.0061 0.0033 'International Tables Vol C Tables 4.2.6.8 and 6.1.1.4'
O O 0.0106 0.0060 'International Tables Vol C Tables 4.2.6.8 and 6.1.1.4'
P P 0.1023 0.0942 'International Tables Vol C Tables 4.2.6.8 and 6.1.1.4'

loop_
_exptl_crystal_face_index_h
_exptl_crystal_face_index_k
_exptl_crystal_face_index_l
_exptl_crystal_face_perp_dist
-1.00 0.00 -1.00 0.0500
1.00 0.00 1.00 0.0600
0.00 1.00 1.00 0.0500
0.00 -1.00 -1.00 0.0500
0.00 1.00 -1.00 0.0300
0.00 -1.00 1.00 0.0300

loop_
_geom_angle_atom_site_label_1
_geom_angle_atom_site_label_2
_geom_angle_atom_site_label_3
_geom_angle
_geom_angle_publ_flag
P1 Au1 Cl1 175.919(17) y
P1 Au2 Cl2 175.130(19) y
C2 C1 C3 61.42(12) y
C2 C1 P1 142.58(13) y
C3 C1 P1 155.26(13) y
N1 C2 C1 144.15(16) y
N1 C2 C3 156.22(16) y
C1 C2 C3 59.62(11) y
N2 C3 C1 149.01(16) y
N2 C3 C2 151.98(17) y
C1 C3 C2 58.96(11) y
N2 C4 C6 110.35(15) y
N2 C4 C5 111.83(15) y
C6 C4 C5 113.36(16) y
N2 C4 H4 107.0 y
C6 C4 H4 107.0 y
C5 C4 H4 107.0 y
C4 C5 H5A 109.5 y
C4 C5 H5B 109.5 y
H5A C5 H5B 109.5 y
C4 C5 H5C 109.5 y
H5A C5 H5C 109.5 y
H5B C5 H5C 109.5 y
C4 C6 H6A 109.5 y
C4 C6 H6B 109.5 y
H6A C6 H6B 109.5 y
C4 C6 H6C 109.5 y
H6A C6 H6C 109.5 y
H6B C6 H6C 109.5 y
N2 C7 C8 110.32(15) y
N2 C7 C9 111.47(15) y
C8 C7 C9 112.19(16) y
N2 C7 H7 107.5 y
C8 C7 H7 107.5 y
C9 C7 H7 107.5 y
C7 C8 H8A 109.5 y
C7 C8 H8B 109.5 y
H8A C8 H8B 109.5 y
C7 C8 H8C 109.5 y
H8A C8 H8C 109.5 y
H8B C8 H8C 109.5 y
C7 C9 H9A 109.5 y
C7 C9 H9B 109.5 y
H9A C9 H9B 109.5 y
C7 C9 H9C 109.5 y
H9A C9 H9C 109.5 y
H9B C9 H9C 109.5 y
N1 C10 C11 110.83(14) y
N1 C10 C12 111.74(14) y
C11 C10 C12 113.51(16) y
N1 C10 H10 106.8 y
C11 C10 H10 106.8 y
C12 C10 H10 106.8 y
C10 C11 H11A 109.5 y
C10 C11 H11B 109.5 y
H11A C11 H11B 109.5 y
C10 C11 H11C 109.5 y
H11A C11 H11C 109.5 y
H11B C11 H11C 109.5 y
C10 C12 H12A 109.5 y
C10 C12 H12B 109.5 y
H12A C12 H12B 109.5 y
C10 C12 H12C 109.5 y
H12A C12 H12C 109.5 y
H12B C12 H12C 109.5 y
N1 C13 C14 111.18(15) y
N1 C13 C15 110.74(15) y
C14 C13 C15 112.99(15) y
N1 C13 H13 107.2 y
C14 C13 H13 107.2 y
C15 C13 H13 107.2 y
C13 C14 H14A 109.5 y
C13 C14 H14B 109.5 y
H14A C14 H14B 109.5 y
C13 C14 H14C 109.5 y
H14A C14 H14C 109.5 y
H14B C14 H14C 109.5 y
C13 C15 H15A 109.5 y
C13 C15 H15B 109.5 y
H15A C15 H15B 109.5 y
C13 C15 H15C 109.5 y
H15A C15 H15C 109.5 y
H15B C15 H15C 109.5 y
C17 C16 C21 118.94(15) y
C17 C16 P1 119.28(12) y
C21 C16 P1 121.75(12) y
C18 C17 C16 119.47(15) y
C18 C17 C28 116.90(14) y
C16 C17 C28 123.50(15) y
C19 C18 C17 122.02(15) y
C19 C18 H18 119.0 y
C17 C18 H18 119.0 y
C18 C19 C20 117.51(15) y
C18 C19 C25 123.70(15) y
C20 C19 C25 118.79(15) y
C19 C20 C21 122.88(15) y
C19 C20 H20 118.6 y
C21 C20 H20 118.6 y
C20 C21 C16 118.61(15) y
C20 C21 C22 116.55(14) y
C16 C21 C22 124.81(15) y
C21 C22 C24 111.62(14) y
C21 C22 C23 111.12(14) y
C24 C22 C23 110.15(15) y
C21 C22 H22 107.9 y
C24 C22 H22 107.9 y
C23 C22 H22 107.9 y
C22 C23 H23A 109.5 y
C22 C23 H23B 109.5 y
H23A C23 H23B 109.5 y
C22 C23 H23C 109.5 y
H23A C23 H23C 109.5 y
H23B C23 H23C 109.5 y
C22 C24 H24A 109.5 y
C22 C24 H24B 109.5 y
H24A C24 H24B 109.5 y
C22 C24 H24C 109.5 y
H24A C24 H24C 109.5 y
H24B C24 H24C 109.5 y
C19 C25 C27 113.90(15) y
C19 C25 C26 110.31(14) y
C27 C25 C26 109.64(15) y
C19 C25 H25 107.6 y
C27 C25 H25 107.6 y
C26 C25 H25 107.6 y
C25 C26 H26A 109.5 y
C25 C26 H26B 109.5 y
H26A C26 H26B 109.5 y
C25 C26 H26C 109.5 y
H26A C26 H26C 109.5 y
H26B C26 H26C 109.5 y
C25 C27 H27A 109.5 y
C25 C27 H27B 109.5 y
H27A C27 H27B 109.5 y
C25 C27 H27C 109.5 y
H27A C27 H27C 109.5 y
H27B C27 H27C 109.5 y
C17 C28 C29 109.93(15) y
C17 C28 C30 113.28(14) y
C29 C28 C30 110.86(16) y
C17 C28 H28 107.5 y
C29 C28 H28 107.5 y
C30 C28 H28 107.5 y
C28 C29 H29A 109.5 y
C28 C29 H29B 109.5 y
H29A C29 H29B 109.5 y
C28 C29 H29C 109.5 y
H29A C29 H29C 109.5 y
H29B C29 H29C 109.5 y
C28 C30 H30A 109.5 y
C28 C30 H30B 109.5 y
H30A C30 H30B 109.5 y
C28 C30 H30C 109.5 y
H30A C30 H30C 109.5 y
H30B C30 H30C 109.5 y
O1 C31 C32 107.85(19) y
O1 C31 H31A 110.1 y
C32 C31 H31A 110.1 y
O1 C31 H31B 110.1 y
C32 C31 H31B 110.1 y
H31A C31 H31B 108.5 y
C31 C32 H32A 109.5 y
C31 C32 H32B 109.5 y
H32A C32 H32B 109.5 y
C31 C32 H32C 109.5 y
H32A C32 H32C 109.5 y
H32B C32 H32C 109.5 y
O1 C33 C34 107.15(17) y
O1 C33 H33A 110.3 y
C34 C33 H33A 110.3 y
O1 C33 H33B 110.3 y
C34 C33 H33B 110.3 y
H33A C33 H33B 108.5 y
C33 C34 H34A 109.5 y
C33 C34 H34B 109.5 y
H34A C34 H34B 109.5 y
C33 C34 H34C 109.5 y
H34A C34 H34C 109.5 y
H34B C34 H34C 109.5 y
C2 N1 C10 123.93(14) y
C2 N1 C13 116.78(14) y
C10 N1 C13 119.22(13) y
C3 N2 C7 121.78(14) y
C3 N2 C4 119.98(15) y
C7 N2 C4 118.14(14) y
C31 O1 C33 112.29(17) y
C1 P1 C16 100.84(7) y
C1 P1 Au2 111.93(5) y
C16 P1 Au2 114.91(5) y
C1 P1 Au1 98.00(5) y
C16 P1 Au1 117.63(5) y
Au2 P1 Au1 111.506(19) y

loop_
_geom_bond_atom_site_label_1
_geom_bond_atom_site_label_2
_geom_bond_distance
_geom_bond_publ_flag
Au1 P1 2.2525(4) y
Au1 Cl1 2.2974(5) y
Au2 P1 2.2319(5) y
Au2 Cl2 2.2814(5) y
C1 C2 1.379(2) y
C1 C3 1.389(2) y
C1 P1 1.8072(17) y
C2 N1 1.313(2) y
C2 C3 1.414(2) y
C3 N2 1.309(2) y
C4 N2 1.492(2) y
C4 C6 1.519(3) y
C4 C5 1.522(3) y
C4 H4 1.0000 y
C5 H5A 0.9800 y
C5 H5B 0.9800 y
C5 H5C 0.9800 y
C6 H6A 0.9800 y
C6 H6B 0.9800 y
C6 H6C 0.9800 y
C7 N2 1.487(2) y
C7 C8 1.522(3) y
C7 C9 1.527(3) y
C7 H7 1.0000 y
C8 H8A 0.9800 y
C8 H8B 0.9800 y
C8 H8C 0.9800 y
C9 H9A 0.9800 y
C9 H9B 0.9800 y
C9 H9C 0.9800 y
C10 N1 1.486(2) y
C10 C11 1.515(3) y
C10 C12 1.518(3) y
C10 H10 1.0000 y
C11 H11A 0.9800 y
C11 H11B 0.9800 y
C11 H11C 0.9800 y
C12 H12A 0.9800 y
C12 H12B 0.9800 y
C12 H12C 0.9800 y
C13 N1 1.489(2) y
C13 C14 1.517(3) y
C13 C15 1.519(3) y
C13 H13 1.0000 y
C14 H14A 0.9800 y
C14 H14B 0.9800 y
C14 H14C 0.9800 y
C15 H15A 0.9800 y
C15 H15B 0.9800 y
C15 H15C 0.9800 y
C16 C17 1.414(2) y
C16 C21 1.418(2) y
C16 P1 1.8455(17) y
C17 C18 1.398(2) y
C17 C28 1.520(2) y
C18 C19 1.389(2) y
C18 H18 0.9500 y
C19 C20 1.391(2) y
C19 C25 1.518(2) y
C20 C21 1.395(2) y
C20 H20 0.9500 y
C21 C22 1.525(2) y
C22 C24 1.531(2) y
C22 C23 1.538(2) y
C22 H22 1.0000 y
C23 H23A 0.9800 y
C23 H23B 0.9800 y
C23 H23C 0.9800 y
C24 H24A 0.9800 y
C24 H24B 0.9800 y
C24 H24C 0.9800 y
C25 C27 1.521(2) y
C25 C26 1.532(3) y
C25 H25 1.0000 y
C26 H26A 0.9800 y
C26 H26B 0.9800 y
C26 H26C 0.9800 y
C27 H27A 0.9800 y
C27 H27B 0.9800 y
C27 H27C 0.9800 y
C28 C29 1.530(3) y
C28 C30 1.535(3) y
C28 H28 1.0000 y
C29 H29A 0.9800 y
C29 H29B 0.9800 y
C29 H29C 0.9800 y
C30 H30A 0.9800 y
C30 H30B 0.9800 y
C30 H30C 0.9800 y
C31 O1 1.412(3) y
C31 C32 1.517(4) y
C31 H31A 0.9900 y
C31 H31B 0.9900 y
C32 H32A 0.9800 y
C32 H32B 0.9800 y
C32 H32C 0.9800 y
C33 O1 1.425(3) y
C33 C34 1.499(3) y
C33 H33A 0.9900 y
C33 H33B 0.9900 y
C34 H34A 0.9800 y
C34 H34B 0.9800 y
C34 H34C 0.9800 y
